data_7109139
loop_
_publ_author_name
'Maria Castellano'
'Rafael Ruiz-Garcia'
'Joan Cano'
'Miguel Julve'
'Francesc Lloret'
'Yves Journaux'
'Giovanni De Munno'
'Donatella Armentano'

_publ_section_title
;
 Multielectron transfer in a dicopper(II) anthraquinophane
;
_journal_name_full Chem.Commun.
_journal_page_first 3534
_journal_paper_doi 10.1039/c3cc41434e
_journal_volume 49
_journal_year 2013
_chemical_formula_sum 'C112 H176 Cu2 N10 O18'
_chemical_formula_weight 2077.71
_chemical_name_systematic
;
?
;
_space_group_IT_number 84
_symmetry_cell_setting tetragonal
_symmetry_space_group_name_Hall '-P 4c'
_symmetry_space_group_name_H-M 'P 42/m'
_atom_sites_solution_hydrogens geom
_atom_sites_solution_primary direct
_atom_sites_solution_secondary difmap
_audit_creation_method SHELXL-97
_cell_angle_alpha 90.00
_cell_angle_beta 90.00
_cell_angle_gamma 90.00
_cell_formula_units_Z 2
_cell_length_a 14.8420(10)
_cell_length_b 14.8420(10)
_cell_length_c 25.8161(18)
_cell_measurement_reflns_used 9020
_cell_measurement_temperature 100(2)
_cell_measurement_theta_max 21.31
_cell_measurement_theta_min 2.5
_cell_volume 5686.9(7)
_computing_cell_refinement 'Bruker APEX'
_computing_data_collection 'Bruker APEX'
_computing_data_reduction 'Bruker SAINT'
_computing_molecular_graphics 'Bruker SHELXTL'
_computing_publication_material 'WinGX Package'
_computing_structure_refinement 'SHELXL-97 (Sheldrick, 2008)'
_computing_structure_solution 'SHELXS-97 (Sheldrick, 2008)'
_diffrn_ambient_temperature 100(2)
_diffrn_measured_fraction_theta_full 1.000
_diffrn_measured_fraction_theta_max 1.000
_diffrn_measurement_device_type 'CCD area detector'
_diffrn_measurement_method 'phi and omega scans'
_diffrn_radiation_monochromator graphite
_diffrn_radiation_source 'fine-focus sealed tube'
_diffrn_radiation_type MoK\a
_diffrn_radiation_wavelength 0.71073
_diffrn_reflns_av_R_equivalents 0.0316
_diffrn_reflns_av_sigmaI/netI 0.0129
_diffrn_reflns_limit_h_max 14
_diffrn_reflns_limit_h_min -15
_diffrn_reflns_limit_k_max 15
_diffrn_reflns_limit_k_min -15
_diffrn_reflns_limit_l_max 26
_diffrn_reflns_limit_l_min -26
_diffrn_reflns_number 46647
_diffrn_reflns_theta_full 21.31
_diffrn_reflns_theta_max 21.31
_diffrn_reflns_theta_min 1.37
_exptl_absorpt_coefficient_mu 0.441
_exptl_absorpt_correction_T_max 0.963
_exptl_absorpt_correction_T_min 0.875
_exptl_absorpt_correction_type sphere
_exptl_absorpt_process_details platon
_exptl_crystal_colour purple
_exptl_crystal_density_diffrn 1.213
_exptl_crystal_density_method 'not measured'
_exptl_crystal_description prism
_exptl_crystal_F_000 2240
_exptl_crystal_size_max 0.12
_exptl_crystal_size_mid 0.10
_exptl_crystal_size_min 0.08
_platon_squeeze_details
;
;
_refine_diff_density_max 0.491
_refine_diff_density_min -0.598
_refine_diff_density_rms 0.158
_refine_ls_extinction_coef 0.0077(8)
_refine_ls_extinction_expression Fc^*^=kFc[1+0.001xFc^2^\l^3^/sin(2\q)]^-1/4^
_refine_ls_extinction_method SHELXL
_refine_ls_goodness_of_fit_ref 1.229
_refine_ls_hydrogen_treatment riding
_refine_ls_matrix_type full
_refine_ls_number_parameters 290
_refine_ls_number_reflns 3281
_refine_ls_number_restraints 2
_refine_ls_restrained_S_all 1.230
_refine_ls_R_factor_all 0.0604
_refine_ls_R_factor_gt 0.0553
_refine_ls_shift/su_max 0.000
_refine_ls_shift/su_mean 0.000
_refine_ls_structure_factor_coef Fsqd
_refine_ls_weighting_details 'calc w=1/[\s^2^(Fo^2^)+(0.0951P)^2^+5.1734P] where P=(Fo^2^+2Fc^2^)/3'
_refine_ls_weighting_scheme calc
_refine_ls_wR_factor_gt 0.1656
_refine_ls_wR_factor_ref 0.1696
_reflns_number_gt 2959
_reflns_number_total 3281
_reflns_threshold_expression >2sigma(I)
_cod_data_source_file c3cc41434e.txt
_cod_data_source_block 1
_cod_original_sg_symbol_H-M P4(2)/m
_cod_database_code 7109139

loop_
_symmetry_equiv_pos_as_xyz
'x, y, z'
'-x, -y, z'
'-y, x, z+1/2'
'y, -x, z+1/2'
'-x, -y, -z'
'x, y, -z'
'y, -x, -z-1/2'
'-y, x, -z-1/2'

loop_
_atom_site_label
_atom_site_type_symbol
_atom_site_fract_x
_atom_site_fract_y
_atom_site_fract_z
_atom_site_U_iso_or_equiv
_atom_site_adp_type
_atom_site_occupancy
_atom_site_symmetry_multiplicity
_atom_site_calc_flag
_atom_site_refinement_flags
Cu1 Cu 0.0000 0.5000 0.15258(2) 0.0260(3) Uani 1 2 d S
N2 N 0.6664(2) 0.1322(2) 0.20170(13) 0.0411(9) Uani 1 1 d .
C18 C 0.6797(3) 0.1888(3) 0.15308(16) 0.0453(12) Uani 1 1 d .
H18A H 0.7051 0.2477 0.1635 0.054 Uiso 1 1 calc R
H18B H 0.7251 0.1585 0.1310 0.054 Uiso 1 1 calc R
C15 C 0.6208(3) 0.2711(3) 0.25420(17) 0.0460(11) Uani 1 1 d .
H15A H 0.6160 0.3112 0.2236 0.055 Uiso 1 1 calc R
H15B H 0.6833 0.2745 0.2674 0.055 Uiso 1 1 calc R
C16 C 0.5559(3) 0.3028(3) 0.29589(16) 0.0452(11) Uani 1 1 d .
H16A H 0.5577 0.2601 0.3254 0.054 Uiso 1 1 calc R
H16B H 0.4939 0.3029 0.2818 0.054 Uiso 1 1 calc R
C14 C 0.5997(3) 0.1755(3) 0.23840(16) 0.0396(11) Uani 1 1 d .
H14A H 0.5395 0.1747 0.2219 0.047 Uiso 1 1 calc R
H14B H 0.5961 0.1381 0.2701 0.047 Uiso 1 1 calc R
C17 C 0.5793(3) 0.3968(3) 0.31512(18) 0.0548(13) Uani 1 1 d .
H17A H 0.6415 0.3974 0.3278 0.082 Uiso 1 1 calc R
H17B H 0.5384 0.4135 0.3433 0.082 Uiso 1 1 calc R
H17C H 0.5731 0.4400 0.2866 0.082 Uiso 1 1 calc R
C22 C 0.6286(3) 0.0397(3) 0.18805(17) 0.0443(11) Uani 1 1 d .
H22A H 0.6140 0.0078 0.2207 0.053 Uiso 1 1 calc R
H22B H 0.5715 0.0483 0.1689 0.053 Uiso 1 1 calc R
C10 C 0.7584(3) 0.1239(3) 0.22803(18) 0.0456(12) Uani 1 1 d .
H10A H 0.8006 0.0956 0.2032 0.055 Uiso 1 1 calc R
H10B H 0.7810 0.1854 0.2352 0.055 Uiso 1 1 calc R
C12 C 0.8569(3) 0.0668(4) 0.2985(3) 0.0743(17) Uani 1 1 d .
H12A H 0.8810 0.1286 0.3023 0.089 Uiso 1 1 calc R
H12B H 0.8957 0.0342 0.2736 0.089 Uiso 1 1 calc R
C19 C 0.5976(4) 0.2057(3) 0.12105(18) 0.0552(13) Uani 1 1 d .
H19A H 0.5492 0.2299 0.1434 0.066 Uiso 1 1 calc R
H19B H 0.5763 0.1480 0.1062 0.066 Uiso 1 1 calc R
C11 C 0.7615(3) 0.0717(3) 0.27698(19) 0.0532(13) Uani 1 1 d .
H11A H 0.7389 0.0100 0.2706 0.064 Uiso 1 1 calc R
H11B H 0.7216 0.1005 0.3029 0.064 Uiso 1 1 calc R
C24 C 0.6410(4) -0.1094(3) 0.1462(2) 0.0739(17) Uani 1 1 d .
H24A H 0.6252 -0.1375 0.1798 0.089 Uiso 1 1 calc R
H24B H 0.5844 -0.0978 0.1271 0.089 Uiso 1 1 calc R
C23 C 0.6892(3) -0.0199(3) 0.1562(2) 0.0593(14) Uani 1 1 d .
H23A H 0.7463 -0.0308 0.1749 0.071 Uiso 1 1 calc R
H23B H 0.7034 0.0098 0.1229 0.071 Uiso 1 1 calc R
C13 C 0.8610(4) 0.0194(6) 0.3508(3) 0.109(3) Uani 1 1 d .
H13A H 0.8266 0.0540 0.3763 0.164 Uiso 1 1 calc R
H13B H 0.9239 0.0148 0.3620 0.164 Uiso 1 1 calc R
H13C H 0.8353 -0.0411 0.3476 0.164 Uiso 1 1 calc R
C25 C 0.6988(6) -0.1742(4) 0.1153(4) 0.126(3) Uani 1 1 d .
H25A H 0.7144 -0.1469 0.0820 0.188 Uiso 1 1 calc R
H25B H 0.6653 -0.2302 0.1094 0.188 Uiso 1 1 calc R
H25C H 0.7540 -0.1876 0.1347 0.188 Uiso 1 1 calc R
O1 O -0.06811(17) 0.44069(16) 0.20715(9) 0.0327(7) Uani 1 1 d .
O2 O -0.1509(2) 0.28473(19) 0.11705(11) 0.0462(8) Uani 1 1 d .
O3 O -0.17128(19) 0.33483(18) 0.22057(11) 0.0438(8) Uani 1 1 d .
N1 N -0.0558(2) 0.4073(2) 0.10886(12) 0.0315(8) Uani 1 1 d .
C3 C -0.0491(3) 0.3959(2) 0.05451(15) 0.0313(10) Uani 1 1 d .
C4 C 0.0337(2) 0.3916(2) 0.02779(14) 0.0293(9) Uani 1 1 d .
C7 C -0.1284(3) 0.3952(2) 0.02638(15) 0.0326(10) Uani 1 1 d .
H7 H -0.1843 0.3946 0.0443 0.039 Uiso 1 1 calc R
C2 C -0.1199(3) 0.3766(2) 0.19230(16) 0.0317(10) Uani 1 1 d D
C6 C 0.2054(3) 0.3886(2) 0.02699(15) 0.0307(9) Uani 1 1 d .
C1 C -0.1111(3) 0.3520(3) 0.13449(16) 0.0348(10) Uani 1 1 d D
C5 C 0.1192(2) 0.3871(2) 0.05669(15) 0.0280(9) Uani 1 1 d .
O4 O 0.12334(18) 0.3830(2) 0.10418(11) 0.0439(8) Uani 1 1 d .
C8 C 0.2874(3) 0.3914(3) 0.05334(16) 0.0385(10) Uani 1 1 d .
H8 H 0.2877 0.3910 0.0901 0.046 Uiso 1 1 calc R
C9 C 0.3681(3) 0.3946(3) 0.02676(17) 0.0451(11) Uani 1 1 d .
H9 H 0.4234 0.3969 0.0452 0.054 Uiso 1 1 calc R
C20 C 0.6168(4) 0.2723(3) 0.07713(19) 0.0661(15) Uani 1 1 d D
H20A H 0.6729 0.2542 0.0593 0.079 Uiso 1 1 calc R
H20B H 0.5670 0.2693 0.0516 0.079 Uiso 1 1 calc R
C21 C 0.6265(4) 0.3683(3) 0.0957(2) 0.0703(15) Uani 1 1 d D
H21A H 0.5735 0.3850 0.1163 0.105 Uiso 1 1 calc R
H21B H 0.6313 0.4087 0.0658 0.105 Uiso 1 1 calc R
H21C H 0.6808 0.3737 0.1170 0.105 Uiso 1 1 calc R

loop_
_atom_site_aniso_label
_atom_site_aniso_U_11
_atom_site_aniso_U_22
_atom_site_aniso_U_33
_atom_site_aniso_U_23
_atom_site_aniso_U_13
_atom_site_aniso_U_12
Cu1 0.0294(5) 0.0237(4) 0.0248(5) 0.000 0.000 -0.0033(3)
N2 0.038(2) 0.036(2) 0.049(2) -0.0024(17) 0.0091(17) -0.0133(16)
C18 0.059(3) 0.036(2) 0.041(3) -0.002(2) 0.021(2) -0.011(2)
C15 0.044(3) 0.048(3) 0.046(3) -0.004(2) 0.013(2) -0.002(2)
C16 0.043(3) 0.055(3) 0.038(3) 0.007(2) 0.003(2) 0.006(2)
C14 0.034(2) 0.043(3) 0.041(2) 0.002(2) 0.007(2) -0.0078(19)
C17 0.069(3) 0.050(3) 0.046(3) 0.004(2) 0.015(2) 0.017(2)
C22 0.050(3) 0.035(2) 0.048(3) 0.001(2) -0.001(2) -0.017(2)
C10 0.035(2) 0.040(2) 0.061(3) -0.011(2) 0.010(2) -0.0113(19)
C12 0.042(3) 0.071(4) 0.110(5) -0.012(4) -0.009(3) -0.002(3)
C19 0.076(4) 0.045(3) 0.044(3) 0.004(2) 0.004(3) -0.019(2)
C11 0.037(3) 0.051(3) 0.072(3) 0.000(3) -0.001(2) -0.011(2)
C24 0.102(5) 0.048(3) 0.071(4) -0.012(3) -0.009(3) -0.020(3)
C23 0.058(3) 0.042(3) 0.077(4) -0.015(2) -0.014(3) -0.005(2)
C13 0.061(4) 0.142(7) 0.125(6) 0.031(5) -0.037(4) -0.002(4)
C25 0.132(6) 0.057(4) 0.187(9) -0.060(5) -0.029(6) 0.011(4)
O1 0.0409(16) 0.0287(15) 0.0285(15) -0.0014(12) 0.0041(12) -0.0049(13)
O2 0.0559(19) 0.0425(18) 0.0403(17) -0.0026(14) 0.0067(14) -0.0221(15)
O3 0.0498(18) 0.0438(17) 0.0376(17) 0.0029(14) 0.0160(15) -0.0151(14)
N1 0.0354(19) 0.0327(18) 0.0263(19) 0.0011(15) 0.0042(15) -0.0102(15)
C3 0.038(2) 0.023(2) 0.033(2) 0.0011(17) 0.000(2) -0.0079(17)
C4 0.034(2) 0.023(2) 0.0308(19) -0.0016(17) 0.0006(18) -0.0026(16)
C7 0.032(2) 0.030(2) 0.036(2) 0.0008(17) 0.0052(18) -0.0119(17)
C2 0.032(2) 0.026(2) 0.037(2) 0.0017(19) 0.004(2) 0.0023(19)
C6 0.035(2) 0.022(2) 0.0345(19) -0.0007(16) -0.0012(18) 0.0002(17)
C1 0.035(2) 0.035(2) 0.035(2) 0.000(2) 0.003(2) -0.008(2)
C5 0.032(2) 0.026(2) 0.026(3) 0.0014(17) -0.0008(18) -0.0001(16)
O4 0.0368(17) 0.067(2) 0.0278(18) 0.0033(14) -0.0001(13) 0.0011(14)
C8 0.041(3) 0.041(2) 0.034(2) 0.0020(19) -0.004(2) 0.0028(19)
C9 0.030(2) 0.059(3) 0.047(2) -0.002(2) -0.0058(19) 0.003(2)
C20 0.092(4) 0.055(3) 0.051(3) 0.001(3) 0.015(3) -0.007(3)
C21 0.067(3) 0.049(3) 0.095(4) 0.012(3) 0.013(3) -0.003(3)

loop_
_atom_type_symbol
_atom_type_description
_atom_type_scat_dispersion_real
_atom_type_scat_dispersion_imag
_atom_type_scat_source
C C 0.0033 0.0016 'International Tables Vol C Tables 4.2.6.8 and 6.1.1.4'
H H 0.0000 0.0000 'International Tables Vol C Tables 4.2.6.8 and 6.1.1.4'
N N 0.0061 0.0033 'International Tables Vol C Tables 4.2.6.8 and 6.1.1.4'
O O 0.0106 0.0060 'International Tables Vol C Tables 4.2.6.8 and 6.1.1.4'
Cu Cu 0.3201 1.2651 'International Tables Vol C Tables 4.2.6.8 and 6.1.1.4'

loop_
_geom_angle_atom_site_label_1
_geom_angle_atom_site_label_2
_geom_angle_atom_site_label_3
_geom_angle
_geom_angle_site_symmetry_1
_geom_angle_site_symmetry_3
O1 Cu1 O1 87.16(15) 2_565 .
O1 Cu1 N1 83.10(11) 2_565 2_565
O1 Cu1 N1 162.40(12) . 2_565
O1 Cu1 N1 162.40(12) 2_565 .
O1 Cu1 N1 83.10(11) . .
N1 Cu1 N1 109.81(18) 2_565 .
C14 N2 C18 111.5(3) . .
C14 N2 C22 106.7(3) . .
C18 N2 C22 110.7(3) . .
C14 N2 C10 109.8(3) . .
C18 N2 C10 107.1(3) . .
C22 N2 C10 111.0(3) . .
C19 C18 N2 116.3(4) . .
C14 C15 C16 110.6(3) . .
C15 C16 C17 111.7(4) . .
C15 C14 N2 115.7(3) . .
C23 C22 N2 115.9(3) . .
C11 C10 N2 116.7(3) . .
C11 C12 C13 112.6(5) . .
C18 C19 C20 111.5(4) . .
C10 C11 C12 111.5(4) . .
C25 C24 C23 112.1(5) . .
C22 C23 C24 108.9(4) . .
C2 O1 Cu1 115.5(2) . .
C1 N1 C3 117.4(3) . .
C1 N1 Cu1 113.9(3) . .
C3 N1 Cu1 128.6(2) . .
C7 C3 C4 119.0(3) . .
C7 C3 N1 117.4(3) . .
C4 C3 N1 123.4(3) . .
C3 C4 C4 119.3(2) . 6
C3 C4 C5 120.3(3) . .
C4 C4 C5 120.4(2) 6 .
C7 C7 C3 121.7(2) 6 .
O3 C2 O1 124.8(4) . .
O3 C2 C1 120.7(3) . .
O1 C2 C1 114.5(3) . .
C6 C6 C8 119.2(2) 6 .
C6 C6 C5 120.9(2) 6 .
C8 C6 C5 119.9(3) . .
O2 C1 N1 127.2(4) . .
O2 C1 C2 120.0(3) . .
N1 C1 C2 112.7(3) . .
O4 C5 C4 123.3(3) . .
O4 C5 C6 118.1(3) . .
C4 C5 C6 118.5(3) . .
C9 C8 C6 121.0(4) . .
C8 C9 C9 119.8(2) . 6
C21 C20 C19 113.1(4) . .

loop_
_geom_bond_atom_site_label_1
_geom_bond_atom_site_label_2
_geom_bond_distance
_geom_bond_site_symmetry_2
Cu1 O1 1.944(2) 2_565
Cu1 O1 1.944(2) .
Cu1 N1 1.963(3) 2_565
Cu1 N1 1.963(3) .
N2 C14 1.513(5) .
N2 C18 1.523(5) .
N2 C22 1.524(5) .
N2 C10 1.531(5) .
C18 C19 1.494(7) .
C15 C14 1.509(6) .
C15 C16 1.518(6) .
C16 C17 1.521(6) .
C22 C23 1.506(7) .
C10 C11 1.483(6) .
C12 C11 1.522(7) .
C12 C13 1.522(9) .
C19 C20 1.532(7) .
C24 C25 1.515(9) .
C24 C23 1.531(7) .
O1 C2 1.282(5) .
O2 C1 1.244(5) .
O3 C2 1.224(5) .
N1 C1 1.336(5) .
N1 C3 1.417(5) .
C3 C7 1.383(5) .
C3 C4 1.411(5) .
C4 C4 1.435(7) 6
C4 C5 1.474(5) .
C7 C7 1.362(8) 6
C2 C1 1.542(6) .
C6 C6 1.393(8) 6
C6 C8 1.394(5) .
C6 C5 1.491(5) .
C5 O4 1.229(4) .
C8 C9 1.381(6) .
C9 C9 1.381(9) 6
C20 C21 1.510(7) .

loop_
_platon_squeeze_void_nr
_platon_squeeze_void_average_x
_platon_squeeze_void_average_y
_platon_squeeze_void_average_z
_platon_squeeze_void_volume
_platon_squeeze_void_count_electrons
_platon_squeeze_void_content
1 -0.010 0.000 0.000 495 194 ' '
2 0.000 -0.006 0.500 494 194 ' '
